data_4110536
loop_
_publ_author_name
'Vladimir V. Grushin'
'William J. Marshall'

_publ_section_title
;
 Unexpected H2O-Induced Ar-X Activation with Trifluoromethylpalladium(II)
 Aryls
;
_journal_name_full 'Journal of the American Chemical Society'
_journal_page_first 4632
_journal_page_last 4641
_journal_paper_doi 10.1021/ja0602389
_journal_volume 128
_journal_year 2006
_chemical_formula_sum 'C30 H29 Cl1.5 F3 P2 Pd'
_chemical_formula_weight 668.05
_chemical_name_systematic
;
 ?
;
_space_group_IT_number 14
_symmetry_cell_setting monoclinic
_symmetry_space_group_name_Hall '-P 2yn'
_symmetry_space_group_name_H-M 'P 1 21/n 1'
_atom_sites_solution_hydrogens geom
_atom_sites_solution_primary direct
_atom_sites_solution_secondary difmap
_audit_creation_method SHELXL-97
_cell_angle_alpha 90.00
_cell_angle_beta 101.897(4)
_cell_angle_gamma 90.00
_cell_formula_units_Z 4
_cell_length_a 9.215(2)
_cell_length_b 26.278(7)
_cell_length_c 12.097(3)
_cell_measurement_temperature 293(2)
_cell_volume 2866.4(12)
_computing_cell_refinement 'Bruker XSCANS'
_computing_data_collection 'Bruker XSCANS'
_computing_data_reduction 'Bruker SHELXTL'
_computing_molecular_graphics 'Bruker SHELXTL'
_computing_publication_material 'Bruker SHELXTL'
_computing_structure_refinement 'SHELXL-97 (Sheldrick, 1997)'
_computing_structure_solution 'SHELXS-97 (Sheldrick, 1990)'
_diffrn_ambient_temperature 293(2)
_diffrn_measured_fraction_theta_full 0.993
_diffrn_measured_fraction_theta_max 0.993
_diffrn_measurement_device_type 'Bruker P4'
_diffrn_measurement_method '\w scans'
_diffrn_radiation_monochromator graphite
_diffrn_radiation_source 'fine-focus sealed tube'
_diffrn_radiation_type MoK\a
_diffrn_radiation_wavelength 0.71069
_diffrn_reflns_av_R_equivalents 0.0401
_diffrn_reflns_av_sigmaI/netI 0.0390
_diffrn_reflns_limit_h_max 11
_diffrn_reflns_limit_h_min -12
_diffrn_reflns_limit_k_max 34
_diffrn_reflns_limit_k_min -34
_diffrn_reflns_limit_l_max 16
_diffrn_reflns_limit_l_min -14
_diffrn_reflns_number 26290
_diffrn_reflns_theta_full 28.33
_diffrn_reflns_theta_max 28.33
_diffrn_reflns_theta_min 1.55
_exptl_absorpt_coefficient_mu 0.937
_exptl_absorpt_correction_type none
_exptl_crystal_colour colourless
_exptl_crystal_density_diffrn 1.548
_exptl_crystal_description ireg.blok
_exptl_crystal_F_000 1350
_exptl_crystal_size_max 0.260
_exptl_crystal_size_mid 0.180
_exptl_crystal_size_min 0.130
_refine_diff_density_max 0.773
_refine_diff_density_min -0.443
_refine_diff_density_rms 0.085
_refine_ls_extinction_method none
_refine_ls_goodness_of_fit_ref 1.035
_refine_ls_hydrogen_treatment riding
_refine_ls_matrix_type full
_refine_ls_number_parameters 361
_refine_ls_number_reflns 7102
_refine_ls_number_restraints 0
_refine_ls_restrained_S_all 1.035
_refine_ls_R_factor_all 0.0465
_refine_ls_R_factor_gt 0.0354
_refine_ls_shift/su_max 0.001
_refine_ls_shift/su_mean 0.000
_refine_ls_structure_factor_coef Fsqd
_refine_ls_weighting_details 'calc w=1/[\s^2^(Fo^2^)+(0.0437P)^2^+1.8171P] where P=(Fo^2^+2Fc^2^)/3'
_refine_ls_weighting_scheme calc
_refine_ls_wR_factor_gt 0.0865
_refine_ls_wR_factor_ref 0.0943
_reflns_number_gt 5821
_reflns_number_total 7102
_reflns_threshold_expression >2sigma(I)
_cod_data_source_file ja0602389si20060112_095501_2.cif
_cod_data_source_block 04301
_cod_original_cell_volume 2866.3(13)
_cod_original_formula_sum 'C30 H29 Cl1.50 F3 P2 Pd'
_cod_database_code 4110536

loop_
_symmetry_equiv_pos_as_xyz
'x, y, z'
'-x+1/2, y+1/2, -z+1/2'
'-x, -y, -z'
'x-1/2, -y-1/2, z-1/2'

loop_
_atom_site_label
_atom_site_type_symbol
_atom_site_fract_x
_atom_site_fract_y
_atom_site_fract_z
_atom_site_U_iso_or_equiv
_atom_site_adp_type
_atom_site_occupancy
_atom_site_symmetry_multiplicity
_atom_site_calc_flag
_atom_site_refinement_flags
Pd1 Pd 0.11343(2) 0.151482(7) 0.317822(16) 0.02357(7) Uani 1 1 d .
Cl1 Cl -0.06977(8) 0.16420(3) 0.15323(6) 0.03473(16) Uani 1 1 d .
P1 P 0.10068(7) 0.23470(2) 0.38526(5) 0.02331(14) Uani 1 1 d .
P2 P 0.30188(8) 0.14118(3) 0.46672(6) 0.02646(15) Uani 1 1 d .
F1 F 0.2219(2) 0.04486(7) 0.33286(19) 0.0603(6) Uani 1 1 d .
F2 F 0.1984(3) 0.07881(8) 0.1688(2) 0.0809(8) Uani 1 1 d .
F3 F 0.0098(2) 0.05349(7) 0.22973(19) 0.0585(6) Uani 1 1 d .
C1 C 0.2166(3) 0.23506(10) 0.5275(2) 0.0286(6) Uani 1 1 d .
H1A H 0.2428 0.2697 0.5510 0.034 Uiso 1 1 calc R
H1B H 0.1629 0.2201 0.5806 0.034 Uiso 1 1 calc R
C2 C 0.3567(3) 0.20416(10) 0.5256(2) 0.0324(6) Uani 1 1 d .
H2A H 0.4154 0.2008 0.6016 0.039 Uiso 1 1 calc R
H2B H 0.4164 0.2214 0.4797 0.039 Uiso 1 1 calc R
C3 C 0.1399(3) 0.07739(11) 0.2638(2) 0.0316(6) Uani 1 1 d .
C4 C 0.1889(3) 0.27957(10) 0.3046(2) 0.0270(5) Uani 1 1 d .
C5 C 0.2136(3) 0.26504(11) 0.1993(2) 0.0323(6) Uani 1 1 d .
H5A H 0.1894 0.2323 0.1726 0.039 Uiso 1 1 calc R
C6 C 0.2744(3) 0.29933(12) 0.1343(3) 0.0382(7) Uani 1 1 d .
H6A H 0.2893 0.2896 0.0636 0.046 Uiso 1 1 calc R
C7 C 0.3127(4) 0.34769(12) 0.1738(3) 0.0424(7) Uani 1 1 d .
H7A H 0.3542 0.3704 0.1302 0.051 Uiso 1 1 calc R
C8 C 0.2892(4) 0.36239(12) 0.2787(3) 0.0474(8) Uani 1 1 d .
H8A H 0.3144 0.3951 0.3053 0.057 Uiso 1 1 calc R
C9 C 0.2283(4) 0.32847(11) 0.3439(3) 0.0379(7) Uani 1 1 d .
H9A H 0.2135 0.3384 0.4146 0.046 Uiso 1 1 calc R
C10 C -0.0693(3) 0.26656(10) 0.4027(2) 0.0273(5) Uani 1 1 d .
C11 C -0.2030(3) 0.25472(11) 0.3311(2) 0.0338(6) Uani 1 1 d .
H11A H -0.2062 0.2305 0.2746 0.041 Uiso 1 1 calc R
C12 C -0.3331(4) 0.27938(13) 0.3444(3) 0.0446(8) Uani 1 1 d .
H12A H -0.4227 0.2716 0.2963 0.054 Uiso 1 1 calc R
C13 C -0.3291(4) 0.31505(13) 0.4283(3) 0.0484(8) Uani 1 1 d .
H13A H -0.4160 0.3310 0.4372 0.058 Uiso 1 1 calc R
C14 C -0.1968(4) 0.32706(13) 0.4989(3) 0.0475(8) Uani 1 1 d .
H14A H -0.1943 0.3513 0.5551 0.057 Uiso 1 1 calc R
C15 C -0.0665(4) 0.30313(11) 0.4866(3) 0.0388(7) Uani 1 1 d .
H15A H 0.0227 0.3115 0.5346 0.047 Uiso 1 1 calc R
C16 C 0.4709(3) 0.11436(11) 0.4366(3) 0.0334(6) Uani 1 1 d .
C17 C 0.5351(4) 0.13923(13) 0.3576(3) 0.0518(9) Uani 1 1 d .
H17A H 0.4926 0.1688 0.3233 0.062 Uiso 1 1 calc R
C18 C 0.6631(5) 0.11975(16) 0.3300(4) 0.0652(11) Uani 1 1 d .
H18A H 0.7071 0.1367 0.2780 0.078 Uiso 1 1 calc R
C19 C 0.7251(4) 0.07563(15) 0.3789(4) 0.0580(10) Uani 1 1 d .
H19A H 0.8093 0.0624 0.3584 0.070 Uiso 1 1 calc R
C20 C 0.6637(4) 0.05116(14) 0.4573(3) 0.0531(9) Uani 1 1 d .
H20A H 0.7069 0.0214 0.4907 0.064 Uiso 1 1 calc R
C21 C 0.5370(3) 0.07036(12) 0.4876(3) 0.0409(7) Uani 1 1 d .
H21A H 0.4963 0.0538 0.5420 0.049 Uiso 1 1 calc R
C22 C 0.2549(3) 0.10560(10) 0.5826(2) 0.0292(6) Uani 1 1 d .
C23 C 0.3487(4) 0.10597(12) 0.6889(2) 0.0408(7) Uani 1 1 d .
H23A H 0.4371 0.1242 0.7007 0.049 Uiso 1 1 calc R
C24 C 0.3098(5) 0.07905(13) 0.7773(3) 0.0514(9) Uani 1 1 d .
H24A H 0.3723 0.0792 0.8483 0.062 Uiso 1 1 calc R
C25 C 0.1788(5) 0.05207(13) 0.7600(3) 0.0525(9) Uani 1 1 d .
H25A H 0.1534 0.0341 0.8195 0.063 Uiso 1 1 calc R
C26 C 0.0851(4) 0.05152(12) 0.6553(3) 0.0443(8) Uani 1 1 d .
H26A H -0.0030 0.0331 0.6443 0.053 Uiso 1 1 calc R
C27 C 0.1224(3) 0.07846(11) 0.5661(3) 0.0348(6) Uani 1 1 d .
H27A H 0.0589 0.0783 0.4956 0.042 Uiso 1 1 calc R
C33 C 0.5590(6) -0.01888(18) -0.0721(4) 0.0733(13) Uani 1 1 d .
C34 C 0.5518(10) 0.0197(3) 0.0233(6) 0.055(2) Uani 0.50 1 d P
C36 C 0.560(2) 0.0528(4) 0.0835(9) 0.114(7) Uani 0.50 1 d P
C37 C 0.6759(11) 0.0147(3) -0.0609(9) 0.080(3) Uani 0.50 1 d P
Cl31 Cl 0.6938(3) 0.06422(12) 0.0490(3) 0.0668(6) Uani 0.50 1 d P
C32 C 0.672(2) 0.0469(4) 0.0163(15) 0.122(9) Uani 0.50 1 d P

loop_
_atom_site_aniso_label
_atom_site_aniso_U_11
_atom_site_aniso_U_22
_atom_site_aniso_U_33
_atom_site_aniso_U_23
_atom_site_aniso_U_13
_atom_site_aniso_U_12
Pd1 0.02430(11) 0.02285(11) 0.02340(11) 0.00029(7) 0.00454(8) -0.00097(7)
Cl1 0.0388(4) 0.0354(3) 0.0270(3) -0.0009(3) 0.0000(3) 0.0014(3)
P1 0.0243(3) 0.0235(3) 0.0221(3) -0.0005(2) 0.0047(2) -0.0007(2)
P2 0.0211(3) 0.0271(3) 0.0303(4) 0.0017(3) 0.0032(3) 0.0003(2)
F1 0.0631(14) 0.0325(10) 0.0762(14) -0.0063(9) -0.0066(11) 0.0067(9)
F2 0.137(2) 0.0453(12) 0.0851(17) -0.0066(11) 0.0793(17) 0.0016(13)
F3 0.0539(13) 0.0346(10) 0.0797(15) -0.0071(9) -0.0028(11) -0.0075(9)
C1 0.0328(14) 0.0261(13) 0.0250(13) -0.0010(10) 0.0016(11) -0.0005(10)
C2 0.0289(14) 0.0303(14) 0.0357(15) 0.0004(11) 0.0010(11) -0.0031(11)
C3 0.0283(14) 0.0347(14) 0.0330(14) -0.0131(11) 0.0092(11) -0.0039(11)
C4 0.0235(13) 0.0289(13) 0.0287(13) 0.0025(10) 0.0054(10) 0.0005(10)
C5 0.0320(15) 0.0359(15) 0.0292(14) -0.0005(11) 0.0069(11) -0.0034(11)
C6 0.0349(16) 0.0491(18) 0.0325(15) 0.0067(12) 0.0111(12) 0.0001(13)
C7 0.0339(17) 0.0462(18) 0.0485(19) 0.0134(14) 0.0115(14) -0.0069(13)
C8 0.055(2) 0.0320(16) 0.057(2) 0.0009(14) 0.0155(17) -0.0120(14)
C9 0.0485(19) 0.0296(14) 0.0382(16) -0.0014(12) 0.0147(14) -0.0048(13)
C10 0.0269(13) 0.0307(13) 0.0265(13) 0.0029(10) 0.0107(10) 0.0006(10)
C11 0.0330(15) 0.0405(16) 0.0282(14) 0.0022(11) 0.0068(11) 0.0038(12)
C12 0.0302(16) 0.059(2) 0.0447(18) 0.0097(15) 0.0070(13) 0.0083(14)
C13 0.0416(19) 0.051(2) 0.059(2) 0.0133(16) 0.0263(16) 0.0174(15)
C14 0.053(2) 0.0420(18) 0.053(2) -0.0036(15) 0.0230(17) 0.0085(15)
C15 0.0386(17) 0.0354(15) 0.0440(17) -0.0065(12) 0.0124(13) 0.0007(12)
C16 0.0222(13) 0.0335(14) 0.0441(16) -0.0041(12) 0.0056(11) -0.0010(11)
C17 0.048(2) 0.0414(18) 0.074(3) 0.0023(16) 0.0310(18) 0.0014(15)
C18 0.059(2) 0.062(2) 0.090(3) -0.010(2) 0.049(2) -0.011(2)
C19 0.0301(17) 0.061(2) 0.086(3) -0.032(2) 0.0202(18) -0.0043(16)
C20 0.0329(17) 0.0464(19) 0.077(3) -0.0128(17) 0.0054(17) 0.0106(14)
C21 0.0295(16) 0.0387(16) 0.0539(19) -0.0006(13) 0.0075(14) 0.0042(12)
C22 0.0290(14) 0.0266(13) 0.0317(14) 0.0040(10) 0.0058(11) 0.0053(10)
C23 0.0431(18) 0.0401(17) 0.0350(16) 0.0043(12) -0.0014(13) 0.0065(13)
C24 0.072(3) 0.0462(19) 0.0318(16) 0.0066(13) -0.0001(16) 0.0123(18)
C25 0.072(3) 0.0428(19) 0.049(2) 0.0171(15) 0.0262(18) 0.0151(17)
C26 0.0427(18) 0.0405(17) 0.055(2) 0.0132(14) 0.0210(15) 0.0050(14)
C27 0.0312(15) 0.0344(15) 0.0393(16) 0.0084(12) 0.0082(12) 0.0041(11)
C33 0.089(4) 0.053(3) 0.072(3) 0.005(2) 0.003(3) 0.024(2)
C34 0.068(5) 0.045(4) 0.043(4) 0.014(3) -0.010(4) 0.018(4)
C36 0.199(17) 0.060(6) 0.051(6) -0.020(5) -0.051(8) 0.055(10)
C37 0.076(6) 0.043(4) 0.104(7) 0.007(5) -0.021(5) 0.003(4)
Cl31 0.0711(17) 0.0611(17) 0.0671(16) 0.0164(12) 0.0118(14) 0.0080(13)
C32 0.151(15) 0.032(6) 0.135(14) -0.010(6) -0.083(12) -0.017(7)

loop_
_atom_type_symbol
_atom_type_description
_atom_type_scat_dispersion_real
_atom_type_scat_dispersion_imag
_atom_type_scat_source
C C 0.0033 0.0016 'International Tables Vol C Tables 4.2.6.8 and 6.1.1.4'
H H 0.0000 0.0000 'International Tables Vol C Tables 4.2.6.8 and 6.1.1.4'
Cl Cl 0.1484 0.1585 'International Tables Vol C Tables 4.2.6.8 and 6.1.1.4'
F F 0.0171 0.0103 'International Tables Vol C Tables 4.2.6.8 and 6.1.1.4'
P P 0.1023 0.0942 'International Tables Vol C Tables 4.2.6.8 and 6.1.1.4'
Pd Pd -0.9988 1.0072 'International Tables Vol C Tables 4.2.6.8 and 6.1.1.4'

loop_
_geom_angle_atom_site_label_1
_geom_angle_atom_site_label_2
_geom_angle_atom_site_label_3
_geom_angle
_geom_angle_site_symmetry_1
_geom_angle_site_symmetry_3
C3 Pd1 P2 91.01(8) . .
C3 Pd1 P1 176.06(8) . .
P2 Pd1 P1 85.37(3) . .
C3 Pd1 Cl1 88.71(8) . .
P2 Pd1 Cl1 175.36(3) . .
P1 Pd1 Cl1 94.77(3) . .
C4 P1 C10 104.65(12) . .
C4 P1 C1 105.17(12) . .
C10 P1 C1 103.74(12) . .
C4 P1 Pd1 110.89(9) . .
C10 P1 Pd1 124.97(9) . .
C1 P1 Pd1 105.70(9) . .
C22 P2 C16 107.88(13) . .
C22 P2 C2 104.85(13) . .
C16 P2 C2 104.46(13) . .
C22 P2 Pd1 114.50(9) . .
C16 P2 Pd1 116.11(10) . .
C2 P2 Pd1 107.99(9) . .
C2 C1 P1 108.32(18) . .
C1 C2 P2 108.62(18) . .
F1 C3 F3 104.5(2) . .
F1 C3 F2 106.0(2) . .
F3 C3 F2 103.7(2) . .
F1 C3 Pd1 119.75(18) . .
F3 C3 Pd1 112.28(19) . .
F2 C3 Pd1 109.26(19) . .
C9 C4 C5 119.0(3) . .
C9 C4 P1 121.8(2) . .
C5 C4 P1 119.1(2) . .
C6 C5 C4 120.1(3) . .
C7 C6 C5 120.4(3) . .
C6 C7 C8 119.8(3) . .
C7 C8 C9 120.1(3) . .
C8 C9 C4 120.5(3) . .
C11 C10 C15 119.3(3) . .
C11 C10 P1 119.9(2) . .
C15 C10 P1 120.8(2) . .
C10 C11 C12 119.7(3) . .
C13 C12 C11 120.4(3) . .
C14 C13 C12 120.0(3) . .
C13 C14 C15 120.4(3) . .
C14 C15 C10 120.2(3) . .
C17 C16 C21 119.2(3) . .
C17 C16 P2 117.5(2) . .
C21 C16 P2 123.4(2) . .
C16 C17 C18 119.8(3) . .
C19 C18 C17 120.4(4) . .
C20 C19 C18 120.3(3) . .
C19 C20 C21 120.3(3) . .
C20 C21 C16 120.0(3) . .
C27 C22 C23 119.6(3) . .
C27 C22 P2 119.7(2) . .
C23 C22 P2 120.6(2) . .
C24 C23 C22 119.8(3) . .
C25 C24 C23 120.1(3) . .
C24 C25 C26 120.6(3) . .
C25 C26 C27 119.9(3) . .
C26 C27 C22 119.9(3) . .
C34 C33 C37 130.3(7) 3_655 .
C34 C33 C36 49.6(7) 3_655 3_655
C37 C33 C36 179.8(7) . 3_655
C34 C33 C34 60.4(7) 3_655 .
C37 C33 C34 70.1(6) . .
C36 C33 C34 109.8(9) 3_655 .
C36 C34 C33 70.4(12) . 3_655
C36 C34 C32 71.5(12) . .
C33 C34 C32 141.9(10) 3_655 .
C36 C34 C34 139.0(18) . 3_655
C33 C34 C34 69.0(8) 3_655 3_655
C32 C34 C34 148.4(14) . 3_655
C36 C34 C33 168.6(14) . .
C33 C34 C33 119.6(7) 3_655 .
C32 C34 C33 98.1(11) . .
C34 C34 C33 50.6(5) 3_655 .
C36 C34 C37 119.3(14) . .
C33 C34 C37 169.0(7) 3_655 .
C32 C34 C37 47.9(9) . .
C34 C34 C37 100.7(9) 3_655 .
C33 C34 C37 50.2(5) . .
C36 C34 Cl31 54.4(12) . .
C33 C34 Cl31 124.9(6) 3_655 .
C32 C34 Cl31 17.3(8) . .
C34 C34 Cl31 165.6(11) 3_655 .
C33 C34 Cl31 115.4(7) . .
C37 C34 Cl31 65.2(5) . .
C34 C36 C33 59.9(9) . 3_655
C34 C36 Cl31 85.2(13) . .
C33 C36 Cl31 145.1(9) 3_655 .
C34 C36 C32 60.8(10) . .
C33 C36 C32 120.7(9) 3_655 .
Cl31 C36 C32 24.6(5) . .
C32 C37 C33 110.9(13) . .
C32 C37 C34 51.3(10) . .
C33 C37 C34 59.7(6) . .
C32 C37 Cl31 7.5(10) . .
C33 C37 Cl31 118.4(8) . .
C34 C37 Cl31 58.7(5) . .
C32 Cl31 C36 81(2) . .
C32 Cl31 C34 41(2) . .
C36 Cl31 C34 40.4(5) . .
C32 Cl31 C37 16(2) . .
C36 Cl31 C37 96.3(6) . .
C34 Cl31 C37 56.1(5) . .
Cl31 C32 C37 157(3) . .
Cl31 C32 C34 122(3) . .
C37 C32 C34 80.8(8) . .
Cl31 C32 C36 75(2) . .
C37 C32 C36 128.4(14) . .
C34 C32 C36 47.7(10) . .

loop_
_geom_bond_atom_site_label_1
_geom_bond_atom_site_label_2
_geom_bond_distance
_geom_bond_site_symmetry_2
Pd1 C3 2.084(3) .
Pd1 P2 2.2458(8) .
Pd1 P1 2.3455(9) .
Pd1 Cl1 2.3537(8) .
P1 C4 1.825(3) .
P1 C10 1.826(3) .
P1 C1 1.829(3) .
P2 C22 1.811(3) .
P2 C16 1.814(3) .
P2 C2 1.831(3) .
F1 C3 1.319(3) .
F2 C3 1.367(3) .
F3 C3 1.341(3) .
C1 C2 1.530(4) .
C4 C9 1.392(4) .
C4 C5 1.392(4) .
C5 C6 1.388(4) .
C6 C7 1.378(4) .
C7 C8 1.386(5) .
C8 C9 1.384(4) .
C10 C11 1.387(4) .
C10 C15 1.395(4) .
C11 C12 1.401(4) .
C12 C13 1.377(5) .
C13 C14 1.373(5) .
C14 C15 1.390(4) .
C16 C17 1.387(5) .
C16 C21 1.390(4) .
C17 C18 1.389(5) .
C18 C19 1.371(6) .
C19 C20 1.362(6) .
C20 C21 1.390(4) .
C22 C27 1.393(4) .
C22 C23 1.394(4) .
C23 C24 1.389(5) .
C24 C25 1.378(5) .
C25 C26 1.378(5) .
C26 C27 1.391(4) .
C33 C34 1.281(10) 3_655
C33 C37 1.377(11) .
C33 C36 1.395(19) 3_655
C33 C34 1.547(10) .
C34 C36 1.128(12) .
C34 C33 1.281(10) 3_655
C34 C32 1.33(2) .
C34 C34 1.441(17) 3_655
C34 C37 1.685(15) .
C34 Cl31 1.735(9) .
C36 C33 1.395(19) 3_655
C36 Cl31 1.42(2) .
C36 C32 1.45(3) .
C37 C32 1.266(18) .
C37 Cl31 1.843(11) .
Cl31 C32 0.611(10) .

loop_
_geom_torsion_atom_site_label_1
_geom_torsion_atom_site_label_2
_geom_torsion_atom_site_label_3
_geom_torsion_atom_site_label_4
_geom_torsion
_geom_torsion_site_symmetry_1
_geom_torsion_site_symmetry_4
C3 Pd1 P1 C4 77.9(12) . .
P2 Pd1 P1 C4 101.11(9) . .
Cl1 Pd1 P1 C4 -74.24(9) . .
C3 Pd1 P1 C10 -155.4(12) . .
P2 Pd1 P1 C10 -132.21(10) . .
Cl1 Pd1 P1 C10 52.44(10) . .
C3 Pd1 P1 C1 -35.6(12) . .
P2 Pd1 P1 C1 -12.37(10) . .
Cl1 Pd1 P1 C1 172.28(10) . .
C3 Pd1 P2 C22 -78.26(13) . .
P1 Pd1 P2 C22 103.29(10) . .
Cl1 Pd1 P2 C22 -164.8(3) . .
C3 Pd1 P2 C16 48.53(13) . .
P1 Pd1 P2 C16 -129.92(11) . .
Cl1 Pd1 P2 C16 -38.0(3) . .
C3 Pd1 P2 C2 165.37(13) . .
P1 Pd1 P2 C2 -13.07(10) . .
Cl1 Pd1 P2 C2 78.9(3) . .
C4 P1 C1 C2 -76.2(2) . .
C10 P1 C1 C2 174.13(18) . .
Pd1 P1 C1 C2 41.16(19) . .
P1 C1 C2 P2 -53.8(2) . .
C22 P2 C2 C1 -80.2(2) . .
C16 P2 C2 C1 166.50(19) . .
Pd1 P2 C2 C1 42.3(2) . .
P2 Pd1 C3 F1 14.0(2) . .
P1 Pd1 C3 F1 37.2(13) . .
Cl1 Pd1 C3 F1 -170.6(2) . .
P2 Pd1 C3 F3 137.1(2) . .
P1 Pd1 C3 F3 160.3(10) . .
Cl1 Pd1 C3 F3 -47.5(2) . .
P2 Pd1 C3 F2 -108.4(2) . .
P1 Pd1 C3 F2 -85.3(12) . .
Cl1 Pd1 C3 F2 66.9(2) . .
C10 P1 C4 C9 58.7(3) . .
C1 P1 C4 C9 -50.2(3) . .
Pd1 P1 C4 C9 -164.0(2) . .
C10 P1 C4 C5 -119.3(2) . .
C1 P1 C4 C5 131.7(2) . .
Pd1 P1 C4 C5 17.9(2) . .
C9 C4 C5 C6 -1.1(4) . .
P1 C4 C5 C6 177.1(2) . .
C4 C5 C6 C7 0.9(4) . .
C5 C6 C7 C8 -0.6(5) . .
C6 C7 C8 C9 0.4(5) . .
C7 C8 C9 C4 -0.6(5) . .
C5 C4 C9 C8 0.9(5) . .
P1 C4 C9 C8 -177.2(3) . .
C4 P1 C10 C11 98.3(2) . .
C1 P1 C10 C11 -151.6(2) . .
Pd1 P1 C10 C11 -30.9(3) . .
C4 P1 C10 C15 -81.1(2) . .
C1 P1 C10 C15 28.9(3) . .
Pd1 P1 C10 C15 149.7(2) . .
C15 C10 C11 C12 -0.3(4) . .
P1 C10 C11 C12 -179.7(2) . .
C10 C11 C12 C13 -0.3(5) . .
C11 C12 C13 C14 0.7(5) . .
C12 C13 C14 C15 -0.4(5) . .
C13 C14 C15 C10 -0.2(5) . .
C11 C10 C15 C14 0.6(4) . .
P1 C10 C15 C14 180.0(2) . .
C22 P2 C16 C17 -173.8(3) . .
C2 P2 C16 C17 -62.6(3) . .
Pd1 P2 C16 C17 56.2(3) . .
C22 P2 C16 C21 7.0(3) . .
C2 P2 C16 C21 118.1(3) . .
Pd1 P2 C16 C21 -123.1(2) . .
C21 C16 C17 C18 0.5(5) . .
P2 C16 C17 C18 -178.8(3) . .
C16 C17 C18 C19 1.1(6) . .
C17 C18 C19 C20 -1.7(6) . .
C18 C19 C20 C21 0.7(6) . .
C19 C20 C21 C16 0.9(5) . .
C17 C16 C21 C20 -1.5(5) . .
P2 C16 C21 C20 177.8(2) . .
C16 P2 C22 C27 -117.7(2) . .
C2 P2 C22 C27 131.4(2) . .
Pd1 P2 C22 C27 13.2(3) . .
C16 P2 C22 C23 63.7(3) . .
C2 P2 C22 C23 -47.3(3) . .
Pd1 P2 C22 C23 -165.4(2) . .
C27 C22 C23 C24 0.4(4) . .
P2 C22 C23 C24 179.0(2) . .
C22 C23 C24 C25 0.0(5) . .
C23 C24 C25 C26 -0.1(5) . .
C24 C25 C26 C27 -0.2(5) . .
C25 C26 C27 C22 0.5(5) . .
C23 C22 C27 C26 -0.6(4) . .
P2 C22 C27 C26 -179.3(2) . .
C34 C33 C34 C36 -151(5) 3_655 .
C37 C33 C34 C36 24(5) . .
C36 C33 C34 C36 -155(5) 3_655 .
C34 C33 C34 C33 0.000(1) 3_655 3_655
C37 C33 C34 C33 175.1(7) . 3_655
C36 C33 C34 C33 -4.8(7) 3_655 3_655
C34 C33 C34 C32 -174.7(10) 3_655 .
C37 C33 C34 C32 0.4(8) . .
C36 C33 C34 C32 -179.4(9) 3_655 .
C37 C33 C34 C34 175.1(7) . 3_655
C36 C33 C34 C34 -4.8(7) 3_655 3_655
C34 C33 C34 C37 -175.1(7) 3_655 .
C36 C33 C34 C37 -179.8(7) 3_655 .
C34 C33 C34 Cl31 -175.9(8) 3_655 .
C37 C33 C34 Cl31 -0.8(5) . .
C36 C33 C34 Cl31 179.3(5) 3_655 .
C32 C34 C36 C33 178.2(9) . 3_655
C34 C34 C36 C33 8.4(12) 3_655 3_655
C33 C34 C36 C33 153(5) . 3_655
C37 C34 C36 C33 174.5(7) . 3_655
Cl31 C34 C36 C33 -178.6(6) . 3_655
C33 C34 C36 Cl31 178.6(6) 3_655 .
C32 C34 C36 Cl31 -3.1(7) . .
C34 C34 C36 Cl31 -173.0(12) 3_655 .
C33 C34 C36 Cl31 -28(5) . .
C37 C34 C36 Cl31 -6.9(8) . .
C33 C34 C36 C32 -178.2(9) 3_655 .
C34 C34 C36 C32 -169.8(15) 3_655 .
C33 C34 C36 C32 -25(5) . .
C37 C34 C36 C32 -3.8(10) . .
Cl31 C34 C36 C32 3.1(7) . .
C34 C33 C37 C32 5.2(12) 3_655 .
C36 C33 C37 C32 60(100) 3_655 .
C34 C33 C37 C32 -0.5(9) . .
C34 C33 C37 C34 5.6(8) 3_655 .
C36 C33 C37 C34 60(100) 3_655 .
C34 C33 C37 Cl31 6.4(10) 3_655 .
C36 C33 C37 Cl31 61(100) 3_655 .
C34 C33 C37 Cl31 0.8(5) . .
C36 C34 C37 C32 4.8(12) . .
C33 C34 C37 C32 156(3) 3_655 .
C34 C34 C37 C32 175.6(11) 3_655 .
C33 C34 C37 C32 179.5(10) . .
Cl31 C34 C37 C32 -1.4(9) . .
C36 C34 C37 C33 -174.6(8) . .
C33 C34 C37 C33 -23(3) 3_655 .
C32 C34 C37 C33 -179.5(10) . .
C34 C34 C37 C33 -3.9(5) 3_655 .
Cl31 C34 C37 C33 179.2(5) . .
C36 C34 C37 Cl31 6.2(7) . .
C33 C34 C37 Cl31 158(3) 3_655 .
C32 C34 C37 Cl31 1.4(9) . .
C34 C34 C37 Cl31 176.9(7) 3_655 .
C33 C34 C37 Cl31 -179.2(5) . .
C34 C36 Cl31 C32 6.6(15) . .
C33 C36 Cl31 C32 8.6(18) 3_655 .
C33 C36 Cl31 C34 2.1(9) 3_655 .
C32 C36 Cl31 C34 -6.6(15) . .
C34 C36 Cl31 C37 5.5(6) . .
C33 C36 Cl31 C37 7.6(13) 3_655 .
C32 C36 Cl31 C37 -1.0(15) . .
C36 C34 Cl31 C32 -170(2) . .
C33 C34 Cl31 C32 -172(2) 3_655 .
C34 C34 Cl31 C32 -9(4) 3_655 .
C33 C34 Cl31 C32 4(2) . .
C37 C34 Cl31 C32 3(2) . .
C33 C34 Cl31 C36 -1.6(7) 3_655 .
C32 C34 Cl31 C36 170(2) . .
C34 C34 Cl31 C36 161(3) 3_655 .
C33 C34 Cl31 C36 174.1(8) . .
C37 C34 Cl31 C36 173.4(7) . .
C36 C34 Cl31 C37 -173.4(7) . .
C33 C34 Cl31 C37 -174.9(7) 3_655 .
C32 C34 Cl31 C37 -3(2) . .
C34 C34 Cl31 C37 -12(3) 3_655 .
C33 C34 Cl31 C37 0.7(4) . .
C33 C37 Cl31 C32 -9(6) . .
C34 C37 Cl31 C32 -8(6) . .
C32 C37 Cl31 C36 4(6) . .
C33 C37 Cl31 C36 -5.1(7) . .
C34 C37 Cl31 C36 -4.3(5) . .
C32 C37 Cl31 C34 8(6) . .
C33 C37 Cl31 C34 -0.8(5) . .
C36 Cl31 C32 C37 -176(6) . .
C34 Cl31 C32 C37 -170(7) . .
C36 Cl31 C32 C34 -6.5(15) . .
C37 Cl31 C32 C34 170(7) . .
C34 Cl31 C32 C36 6.5(15) . .
C37 Cl31 C32 C36 176(6) . .
C33 C37 C32 Cl31 172(5) . .
C34 C37 C32 Cl31 171(6) . .
C33 C37 C32 C34 0.5(10) . .
Cl31 C37 C32 C34 -171(6) . .
C33 C37 C32 C36 -3.7(19) . .
C34 C37 C32 C36 -4.2(11) . .
Cl31 C37 C32 C36 -175(7) . .
C36 C34 C32 Cl31 9(2) . .
C33 C34 C32 Cl31 11(3) 3_655 .
C34 C34 C32 Cl31 175.8(17) 3_655 .
C33 C34 C32 Cl31 -176(2) . .
C37 C34 C32 Cl31 -176(3) . .
C36 C34 C32 C37 -175.6(11) . .
C33 C34 C32 C37 -172.9(10) 3_655 .
C34 C34 C32 C37 -8(2) 3_655 .
C33 C34 C32 C37 -0.4(8) . .
Cl31 C34 C32 C37 176(3) . .
C33 C34 C32 C36 2.7(14) 3_655 .
C34 C34 C32 C36 167.2(18) 3_655 .
C33 C34 C32 C36 175.1(7) . .
C37 C34 C32 C36 175.6(11) . .
Cl31 C34 C32 C36 -9(2) . .
C34 C36 C32 Cl31 -172.5(17) . .
C33 C36 C32 Cl31 -174.3(12) 3_655 .
C34 C36 C32 C37 5.6(14) . .
C33 C36 C32 C37 4(2) 3_655 .
Cl31 C36 C32 C37 178(3) . .
C33 C36 C32 C34 -1.8(9) 3_655 .
Cl31 C36 C32 C34 172.5(17) . .
